data_4133729
loop_
_publ_author_name
'Xu, Wentao'
'Pei, Xiaokun'
'Diercks, Christian S.'
'Lyu, Hao'
'Ji, Zhe'
'Yaghi, Omar M.'

_publ_section_title
;
 A Metal-Organic Framework of Organic Vertices and Polyoxometalate Linkers
 as a Solid-State Electrolyte.
;
_journal_issue 44
_journal_name_full 'Journal of the American Chemical Society'
_journal_page_first 17522
_journal_page_last 17526
_journal_paper_doi 10.1021/jacs.9b10418
_journal_volume 141
_journal_year 2019
_chemical_formula_moiety 'C11.25 H10.5 Mn0.5 Mo3 N O12'
_chemical_formula_sum 'C11.25 H10.66 Mn0.5 Mo3 N O12'
_chemical_formula_weight 667.16
_space_group_crystal_system tetragonal
_space_group_IT_number 88
_space_group_name_Hall '-I 4ad'
_space_group_name_H-M_alt 'I 41/a :2'
_atom_sites_solution_hydrogens geom
_atom_sites_solution_primary 'dual space'
_atom_sites_solution_secondary difmap
_audit_creation_date 2019-10-15
_audit_creation_method
;
Olex2 1.2
(compiled 2018.05.29 svn.r3508 for OlexSys, GUI svn.r5506)
;
_cell_angle_alpha 90
_cell_angle_beta 90
_cell_angle_gamma 90
_cell_formula_units_Z 16
_cell_length_a 38.1427(19)
_cell_length_b 38.1427(19)
_cell_length_c 13.6269(7)
_cell_measurement_reflns_used 9817
_cell_measurement_temperature 100(2)
_cell_measurement_theta_max 23.89
_cell_measurement_theta_min 3.14
_cell_volume 19825.3(17)
_computing_cell_refinement 'SAINT V8.38A Bruker-AXS, Madison WI'
_computing_data_collection 'Bruker APEX3 Bruker-AXS, Madison WI'
_computing_data_reduction 'SAINT V8.38A Bruker-AXS, Madison WI'
_computing_molecular_graphics 'Olex2 (Dolomanov et al., 2009)'
_computing_publication_material 'Olex2 (Dolomanov et al., 2009)'
_computing_structure_refinement 'ShelXL (Sheldrick, 2015)'
_computing_structure_solution 'ShelXT (Sheldrick, 2015)'
_diffrn_ambient_temperature 100.0
_diffrn_detector 'Bruker PHOTON-II detector'
_diffrn_detector_area_resol_mean 7.39
_diffrn_detector_type 'CMOS detector'
_diffrn_measured_fraction_theta_full 0.998
_diffrn_measured_fraction_theta_max 0.998
_diffrn_measurement_device_type 'Bruker D8 with PHOTON-II detector'
_diffrn_measurement_method '\f and \w scans'
_diffrn_radiation_monochromator 'silicon 111'
_diffrn_radiation_probe x-ray
_diffrn_radiation_type synchrotron
_diffrn_radiation_wavelength 0.7288
_diffrn_reflns_av_R_equivalents 0.0725
_diffrn_reflns_av_unetI/netI 0.0326
_diffrn_reflns_Laue_measured_fraction_full 0.998
_diffrn_reflns_Laue_measured_fraction_max 0.998
_diffrn_reflns_limit_h_max 40
_diffrn_reflns_limit_h_min -40
_diffrn_reflns_limit_k_max 40
_diffrn_reflns_limit_k_min -40
_diffrn_reflns_limit_l_max 14
_diffrn_reflns_limit_l_min -14
_diffrn_reflns_number 160428
_diffrn_reflns_point_group_measured_fraction_full 0.998
_diffrn_reflns_point_group_measured_fraction_max 0.998
_diffrn_reflns_theta_full 22.552
_diffrn_reflns_theta_max 22.552
_diffrn_reflns_theta_min 1.548
_diffrn_source
;
Advanced Light Source, 12.2.1
;
_diffrn_standards_number 0
_exptl_absorpt_coefficient_mu 0.895
_exptl_absorpt_correction_T_max 0.7450
_exptl_absorpt_correction_T_min 0.6150
_exptl_absorpt_correction_type multi-scan
_exptl_absorpt_process_details
'SADABS-2016/2 (Bruker,2016/2) was used for absorption correction. wR2(int) was 0.1028 before and 0.0761 after correction. The Ratio of minimum to maximum transmission is 0.8255. The \l/2 correction factor is Not present.'
_exptl_crystal_colour 'clear colorless'
_exptl_crystal_density_diffrn 0.894
_exptl_crystal_description needle
_exptl_crystal_F_000 5115
_exptl_crystal_size_max 0.2
_exptl_crystal_size_mid 0.03
_exptl_crystal_size_min 0.03
_refine_diff_density_max 0.569
_refine_diff_density_min -0.912
_refine_diff_density_rms 0.110
_refine_ls_extinction_method none
_refine_ls_goodness_of_fit_ref 1.059
_refine_ls_hydrogen_treatment constr
_refine_ls_matrix_type full
_refine_ls_number_parameters 255
_refine_ls_number_reflns 6041
_refine_ls_number_restraints 200
_refine_ls_restrained_S_all 1.060
_refine_ls_R_factor_all 0.0790
_refine_ls_R_factor_gt 0.0737
_refine_ls_shift/su_max 0.001
_refine_ls_shift/su_mean 0.000
_refine_ls_structure_factor_coef Fsqd
_refine_ls_weighting_details 'w=1/[\s^2^(Fo^2^)+(0.1482P)^2^+85.9542P] where P=(Fo^2^+2Fc^2^)/3'
_refine_ls_weighting_scheme calc
_refine_ls_wR_factor_gt 0.2282
_refine_ls_wR_factor_ref 0.2369
_reflns_Friedel_coverage 0.000
_reflns_number_gt 5213
_reflns_number_total 6041
_reflns_threshold_expression 'I > 2\s(I)'
_cod_data_source_file ja9b10418_si_002.cif
_cod_data_source_block MOF-688
_cod_depositor_comments
;
The following automatic conversions were performed:

data item '_atom_sites_solution_secondary' value 'diffmap' was
changed to 'difmap'.

Automatic conversion script
Id: cif_fix_values 6909 2019-04-08 15:41:33Z antanas 
;
_cod_original_cell_volume 19825(2)
_cod_original_sg_symbol_H-M 'I 41/a'
_cod_original_formula_sum 'C11.25 H10.66 Mn0.50 Mo3 N O12'
_cod_database_code 4133729
_shelx_shelxl_version_number 2018/3
_shelx_space_group_comment
;
The symmetry employed for this shelxl refinement is uniquely defined
by the following loop, which should always be used as a source of
symmetry information in preference to the above space-group names.
They are only intended as comments.
;
_shelx_estimated_absorpt_t_max 0.974
_shelx_estimated_absorpt_t_min 0.841
_olex2_refinement_description
;
1. Fixed Uiso
 At 1.2 times of:
  All C(H) groups, All C(H,H) groups
2. Restrained distances
 N1B-C1 = N1A-C1
 1.46 with sigma of 0.02
 C5B-C6B = C5A-C6A
 1.54 with sigma of 0.02
 N1B-C5B = N1A-C5A
 1.28 with sigma of 0.02
 C9A-C6A \\sim C6B-C9B \\sim C10A-C9A \\sim C9B-C10B \\sim C10B-C11 \\sim
C10A-C11 \\sim C6B-C7B \\sim C7A-
 C6A \\sim C7B-C8B \\sim C8A-C7A \\sim C8A-C11 \\sim C8B-C11
 with sigma of 0.02
 C11-C9B \\sim C10B-C6B \\sim C10A-C6A \\sim C9A-C7A \\sim C10B-C8B \\sim
C8A-C10A
 with sigma of 0.02
 C9B-C5B \\sim C5B-C7B
 with sigma of 0.02
 C10B-C12 \\sim C12-C8B
 with sigma of 0.02
3. Restrained planarity
 C5A, C6A, C9A, C10A, C11, C8A, C7A
 with sigma of 0.1
 C5B, C6B, C9B, C7B, C8B, C10B, C11, C12
 with sigma of 0.1
4. Uiso/Uaniso restraints and constraints
N1A \\sim N1B: within 1.7A with sigma of 0.02 and sigma for terminal atoms of
0.04
C5B \\sim C5A: within 1.7A with sigma of 0.02 and sigma for terminal atoms of
0.04
Uanis(C9A) \\sim Ueq, Uanis(C11) \\sim Ueq, Uanis(C10B) \\sim Ueq, Uanis(C9B)
\\sim Ueq, Uanis(C8A) \\sim Ueq, Uanis(C7A) \\sim Ueq, Uanis(C6A) \\sim Ueq,
Uanis(C10A) \\sim Ueq, Uanis(C8B) \\sim Ueq, Uanis(C7B) \\sim Ueq, Uanis(C6B)
\\sim Ueq: with sigma of 0.02 and sigma for terminal atoms of 0.04
Uanis(C5B) \\sim Ueq, Uanis(C5A) \\sim Ueq, Uanis(N1A) \\sim Ueq, Uanis(N1B)
\\sim Ueq: with sigma of 0.02 and sigma for terminal atoms of 0.04
Uanis(C9A) = Uanis(C11) = Uanis(C10B) = Uanis(C9B) = Uanis(C8A) = Uanis(C7A) =
Uanis(C6A) = Uanis(C10A) = Uanis(C8B) = Uanis(C7B) = Uanis(C6B)
5. Others
 Fixed Sof: C9A(0.5) H9A(0.5) C10B(0.5) H10B(0.5) C9B(0.5) H9B(0.5) C8A(0.5)
 H8A(0.5) C7A(0.5) H7A(0.5) C6A(0.5) C5A(0.5) H5A(0.5) N1A(0.5) C10A(0.5)
 H10A(0.5) C8B(0.5) H8B(0.5) C7B(0.5) H7B(0.5) C6B(0.5) C5B(0.5) N1B(0.5)
6.a Secondary CH2 refined with riding coordinates:
 C2(H2A,H2B), C4(H4A,H4B), C3(H3A,H3B)
6.b Aromatic/amide H refined with riding coordinates:
 C9A(H9A), C10B(H10B), C9B(H9B), C8A(H8A), C7A(H7A), C5A(H5A), C10A(H10A),
 C8B(H8B), C7B(H7B)
;
_platon_squeeze_void_probe_radius 1.20
_olex2_submission_special_instructions 'No special instructions were received'

loop_
_space_group_symop_operation_xyz
'x, y, z'
'-x+1/2, -y, z+1/2'
'-y+3/4, x+1/4, z+1/4'
'y+3/4, -x+3/4, z+3/4'
'x+1/2, y+1/2, z+1/2'
'-x+1, -y+1/2, z+1'
'-y+5/4, x+3/4, z+3/4'
'y+5/4, -x+5/4, z+5/4'
'-x, -y, -z'
'x-1/2, y, -z-1/2'
'y-3/4, -x-1/4, -z-1/4'
'-y-3/4, x-3/4, -z-3/4'
'-x+1/2, -y+1/2, -z+1/2'
'x, y+1/2, -z'
'y-1/4, -x+1/4, -z+1/4'
'-y-1/4, x-1/4, -z-1/4'

loop_
_atom_site_label
_atom_site_type_symbol
_atom_site_fract_x
_atom_site_fract_y
_atom_site_fract_z
_atom_site_U_iso_or_equiv
_atom_site_adp_type
_atom_site_occupancy
_atom_site_site_symmetry_order
_atom_site_calc_flag
_atom_site_refinement_flags_posn
_atom_site_refinement_flags_adp
_atom_site_refinement_flags_occupancy
_atom_site_disorder_assembly
_atom_site_disorder_group
Mo2 Mo 0.58771(2) 0.50001(2) 0.50008(6) 0.0960(4) Uani 1 1 d . . . . .
Mo3 Mo 0.54378(2) 0.53771(2) 0.68440(6) 0.1016(4) Uani 1 1 d . . . . .
Mo1 Mo 0.54381(2) 0.46232(2) 0.31560(6) 0.1018(4) Uani 1 1 d . . . . .
Mn1 Mn 0.500000 0.500000 0.500000 0.0792(5) Uani 1 2 d S T P . .
O10 O 0.57335(14) 0.54093(16) 0.5697(5) 0.1035(19) Uani 1 1 d . . . . .
O3 O 0.46120(15) 0.48618(16) 0.5967(4) 0.0970(16) Uani 1 1 d . . . . .
O2 O 0.53862(14) 0.48604(16) 0.5952(4) 0.0930(16) Uani 1 1 d . . . . .
O7 O 0.57319(14) 0.45912(16) 0.4297(5) 0.1011(18) Uani 1 1 d . . . . .
O1 O 0.50008(14) 0.45326(16) 0.4333(5) 0.0944(16) Uani 1 1 d . . . . .
O4 O 0.54223(19) 0.4194(2) 0.2821(7) 0.151(3) Uani 1 1 d . . . . .
O5 O 0.57119(19) 0.4813(2) 0.2305(5) 0.137(3) Uani 1 1 d . . . . .
O8 O 0.61520(17) 0.5198(2) 0.4157(6) 0.133(3) Uani 1 1 d . . . . .
O12 O 0.54220(18) 0.5814(2) 0.7152(7) 0.152(3) Uani 1 1 d . . . . .
O6 O 0.50044(16) 0.47968(19) 0.2608(4) 0.1056(18) Uani 1 1 d . . . . .
O11 O 0.57170(19) 0.5190(2) 0.7678(5) 0.131(2) Uani 1 1 d . . . . .
O9 O 0.61546(17) 0.4806(2) 0.5818(6) 0.129(2) Uani 1 1 d . . . . .
C12 C 0.500000 0.250000 0.875000 0.097(5) Uani 1 4 d DS T P . .
C1 C 0.5003(2) 0.4337(2) 0.6092(8) 0.104(3) Uani 1 1 d D . . . .
C2 C 0.4999(3) 0.4239(3) 0.4995(10) 0.119(4) Uani 1 1 d . . . . .
H2A H 0.520624 0.409136 0.485433 0.143 Uiso 1 1 calc R . . . .
H2B H 0.478758 0.409637 0.486288 0.143 Uiso 1 1 calc R . . . .
C4 C 0.4669(3) 0.4522(3) 0.6381(8) 0.112(3) Uani 1 1 d . . . . .
H4A H 0.446917 0.437070 0.619744 0.134 Uiso 1 1 calc R . . . .
H4B H 0.466688 0.454554 0.710498 0.134 Uiso 1 1 calc R . . . .
C3 C 0.5332(3) 0.4519(3) 0.6348(9) 0.119(3) Uani 1 1 d . . . . .
H3A H 0.534426 0.453679 0.707243 0.143 Uiso 1 1 calc R . . . .
H3B H 0.553015 0.436890 0.613644 0.143 Uiso 1 1 calc R . . . .
C9A C 0.5013(6) 0.3055(6) 0.6432(16) 0.156(3) Uani 0.5 1 d D U . A 2
H9A H 0.502368 0.302623 0.574057 0.187 Uiso 0.5 1 calc R . . A 2
C11 C 0.4994(3) 0.2821(3) 0.8083(11) 0.156(3) Uani 1 1 d D U . . .
C10B C 0.4671(5) 0.2913(5) 0.7615(17) 0.156(3) Uani 0.5 1 d D U . A 1
H10B H 0.447147 0.276731 0.770221 0.187 Uiso 0.5 1 calc R . . A 1
C9B C 0.4642(5) 0.3213(5) 0.7036(16) 0.156(3) Uani 0.5 1 d D U . A 1
H9B H 0.446473 0.321884 0.654780 0.187 Uiso 0.5 1 calc R . . A 1
C8A C 0.4924(7) 0.3150(5) 0.8447(17) 0.156(3) Uani 0.5 1 d D U . A 2
H8A H 0.486469 0.317642 0.912023 0.187 Uiso 0.5 1 calc R . . A 2
C7A C 0.4938(7) 0.3444(6) 0.7842(17) 0.156(3) Uani 0.5 1 d D U . A 2
H7A H 0.490027 0.367223 0.809808 0.187 Uiso 0.5 1 calc R . . A 2
C6A C 0.5008(4) 0.3391(5) 0.6841(17) 0.156(3) Uani 0.5 1 d D U . A 2
C5A C 0.5033(7) 0.3726(5) 0.625(2) 0.155(8) Uani 0.5 1 d D U . A 2
H5A H 0.510835 0.371993 0.558275 0.186 Uiso 0.5 1 calc R . . A 2
N1A N 0.4952(6) 0.4015(5) 0.6655(18) 0.095(5) Uani 0.5 1 d D U . A 2
C10A C 0.5000(7) 0.2759(5) 0.7054(13) 0.156(3) Uani 0.5 1 d D U . A 2
H10A H 0.499654 0.252728 0.679529 0.187 Uiso 0.5 1 calc R . . A 2
C8B C 0.5204(6) 0.3117(4) 0.8343(19) 0.156(3) Uani 0.5 1 d D U . A 1
H8B H 0.537928 0.310954 0.883793 0.187 Uiso 0.5 1 calc R . . A 1
C7B C 0.5126(7) 0.3423(7) 0.7792(18) 0.156(3) Uani 0.5 1 d D U . A 1
H7B H 0.528753 0.360953 0.789259 0.187 Uiso 0.5 1 calc R . . A 1
C6B C 0.4860(5) 0.3503(5) 0.7136(16) 0.156(3) Uani 0.5 1 d D U . A 1
C5B C 0.4814(6) 0.3857(7) 0.660(2) 0.184(11) Uani 0.5 1 d D U . A 1
N1B N 0.5089(6) 0.4036(6) 0.671(2) 0.119(7) Uani 0.5 1 d D U . A 1

loop_
_atom_site_aniso_label
_atom_site_aniso_U_11
_atom_site_aniso_U_22
_atom_site_aniso_U_33
_atom_site_aniso_U_23
_atom_site_aniso_U_13
_atom_site_aniso_U_12
Mo2 0.0774(5) 0.1042(6) 0.1065(7) -0.0332(5) -0.0005(4) 0.0003(4)
Mo3 0.0932(6) 0.1198(7) 0.0918(6) -0.0439(5) -0.0083(4) -0.0036(4)
Mo1 0.0933(6) 0.1196(7) 0.0925(6) -0.0437(5) 0.0079(4) 0.0035(4)
Mn1 0.0774(10) 0.0896(11) 0.0704(10) -0.0268(8) -0.0003(8) 0.0007(8)
O10 0.084(3) 0.110(4) 0.117(5) -0.051(4) 0.002(3) -0.013(3)
O3 0.093(4) 0.101(4) 0.097(4) -0.024(3) 0.005(3) -0.002(3)
O2 0.086(3) 0.110(4) 0.082(4) -0.020(3) -0.001(3) 0.002(3)
O7 0.086(4) 0.108(4) 0.109(4) -0.050(3) -0.007(3) 0.014(3)
O1 0.085(3) 0.097(4) 0.101(4) -0.033(3) 0.004(3) 0.000(3)
O4 0.118(5) 0.143(6) 0.192(8) -0.116(6) 0.010(5) 0.014(4)
O5 0.113(5) 0.187(7) 0.109(5) -0.032(5) 0.037(4) -0.007(5)
O8 0.095(4) 0.139(6) 0.166(7) -0.030(5) 0.035(4) -0.021(4)
O12 0.105(5) 0.145(6) 0.206(8) -0.122(6) -0.007(5) -0.013(4)
O6 0.102(4) 0.140(5) 0.075(4) -0.028(3) -0.002(3) 0.001(4)
O11 0.116(5) 0.181(7) 0.095(4) -0.029(4) -0.039(4) 0.011(5)
O9 0.096(4) 0.142(6) 0.148(6) -0.038(5) -0.034(4) 0.025(4)
C12 0.101(7) 0.101(7) 0.088(11) 0.000 0.000 0.000
C1 0.106(7) 0.087(6) 0.120(8) -0.011(6) 0.002(6) 0.002(5)
C2 0.115(7) 0.073(6) 0.168(11) -0.023(6) 0.000(7) -0.005(5)
C4 0.104(7) 0.107(7) 0.125(8) 0.003(6) 0.004(6) -0.001(6)
C3 0.110(7) 0.091(6) 0.156(10) 0.005(6) -0.018(7) -0.011(5)
C9A 0.162(5) 0.145(4) 0.161(5) 0.005(4) -0.002(4) 0.005(4)
C11 0.162(5) 0.145(4) 0.161(5) 0.005(4) -0.002(4) 0.005(4)
C10B 0.162(5) 0.145(4) 0.161(5) 0.005(4) -0.002(4) 0.005(4)
C9B 0.162(5) 0.145(4) 0.161(5) 0.005(4) -0.002(4) 0.005(4)
C8A 0.162(5) 0.145(4) 0.161(5) 0.005(4) -0.002(4) 0.005(4)
C7A 0.162(5) 0.145(4) 0.161(5) 0.005(4) -0.002(4) 0.005(4)
C6A 0.162(5) 0.145(4) 0.161(5) 0.005(4) -0.002(4) 0.005(4)
C5A 0.163(15) 0.143(14) 0.158(15) 0.009(12) 0.035(12) 0.026(12)
N1A 0.094(12) 0.089(8) 0.102(9) 0.004(7) -0.012(10) -0.036(9)
C10A 0.162(5) 0.145(4) 0.161(5) 0.005(4) -0.002(4) 0.005(4)
C8B 0.162(5) 0.145(4) 0.161(5) 0.005(4) -0.002(4) 0.005(4)
C7B 0.162(5) 0.145(4) 0.161(5) 0.005(4) -0.002(4) 0.005(4)
C6B 0.162(5) 0.145(4) 0.161(5) 0.005(4) -0.002(4) 0.005(4)
C5B 0.182(17) 0.179(16) 0.193(17) 0.018(14) 0.015(14) 0.001(14)
N1B 0.109(15) 0.125(11) 0.123(11) 0.004(9) -0.010(11) -0.021(10)

loop_
_atom_type_symbol
_atom_type_description
_atom_type_scat_dispersion_real
_atom_type_scat_dispersion_imag
_atom_type_scat_source
C C 0.0037 0.0017 'International Tables Vol C Tables 4.2.6.8 and 6.1.1.4'
H H 0.0000 0.0000 'International Tables Vol C Tables 4.2.6.8 and 6.1.1.4'
Mn Mn 0.3368 0.7283 'International Tables Vol C Tables 4.2.6.8 and 6.1.1.4'
Mo Mo -1.6832 0.6857 'International Tables Vol C Tables 4.2.6.8 and 6.1.1.4'
N N 0.0070 0.0034 'International Tables Vol C Tables 4.2.6.8 and 6.1.1.4'
O O 0.0123 0.0065 'International Tables Vol C Tables 4.2.6.8 and 6.1.1.4'

loop_
_geom_angle_atom_site_label_1
_geom_angle_atom_site_label_2
_geom_angle_atom_site_label_3
_geom_angle
_geom_angle_site_symmetry_1
_geom_angle_site_symmetry_3
O10 Mo2 O3 82.4(2) . 9_666
O10 Mo2 O2 71.4(2) . .
O10 Mo2 O7 146.5(2) . .
O2 Mo2 O3 74.1(2) . 9_666
O7 Mo2 O3 70.8(2) . 9_666
O7 Mo2 O2 82.0(2) . .
O8 Mo2 O10 98.5(3) . .
O8 Mo2 O3 90.6(3) . 9_666
O8 Mo2 O2 162.4(3) . .
O8 Mo2 O7 101.4(3) . .
O9 Mo2 O10 102.1(3) . .
O9 Mo2 O3 163.4(3) . 9_666
O9 Mo2 O2 92.0(3) . .
O9 Mo2 O7 98.8(3) . .
O9 Mo2 O8 104.4(4) . .
O10 Mo3 O2 71.3(2) . .
O10 Mo3 O1 81.6(2) . 9_666
O10 Mo3 O6 146.3(2) . 9_666
O2 Mo3 O1 72.9(2) . 9_666
O12 Mo3 O10 99.0(4) . .
O12 Mo3 O2 161.2(4) . .
O12 Mo3 O1 90.0(3) . 9_666
O12 Mo3 O6 101.8(3) . 9_666
O6 Mo3 O2 80.8(2) 9_666 .
O6 Mo3 O1 72.3(2) 9_666 9_666
O11 Mo3 O10 101.6(3) . .
O11 Mo3 O2 92.7(3) . .
O11 Mo3 O1 163.6(3) . 9_666
O11 Mo3 O12 105.2(4) . .
O11 Mo3 O6 98.1(3) . 9_666
O3 Mo1 O1 73.2(2) 9_666 .
O7 Mo1 O3 71.5(2) . 9_666
O7 Mo1 O1 81.5(2) . .
O7 Mo1 O6 146.6(2) . .
O4 Mo1 O3 162.9(4) . 9_666
O4 Mo1 O7 100.2(4) . .
O4 Mo1 O1 90.9(3) . .
O4 Mo1 O5 104.2(4) . .
O4 Mo1 O6 101.3(3) . .
O5 Mo1 O3 92.3(3) . 9_666
O5 Mo1 O7 102.6(3) . .
O5 Mo1 O1 163.1(3) . .
O5 Mo1 O6 96.6(4) . .
O6 Mo1 O3 80.7(2) . 9_666
O6 Mo1 O1 72.9(2) . .
O3 Mn1 O3 180.0 . 9_666
O2 Mn1 O3 87.4(2) . 9_666
O2 Mn1 O3 92.6(2) 9_666 9_666
O2 Mn1 O3 92.6(2) . .
O2 Mn1 O3 87.4(2) 9_666 .
O2 Mn1 O2 180.0 9_666 .
O1 Mn1 O3 86.3(2) . 9_666
O1 Mn1 O3 93.7(2) 9_666 9_666
O1 Mn1 O3 93.7(2) . .
O1 Mn1 O3 86.3(2) 9_666 .
O1 Mn1 O2 93.2(2) . .
O1 Mn1 O2 93.2(2) 9_666 9_666
O1 Mn1 O2 86.8(2) 9_666 .
O1 Mn1 O2 86.8(2) . 9_666
O1 Mn1 O1 180.0 9_666 .
Mo2 O10 Mo3 121.2(3) . .
Mo1 O3 Mo2 92.0(2) 9_666 9_666
Mn1 O3 Mo2 98.9(3) . 9_666
Mn1 O3 Mo1 100.0(2) . 9_666
C4 O3 Mo2 123.2(5) . 9_666
C4 O3 Mo1 125.4(6) . 9_666
C4 O3 Mn1 112.1(5) . .
Mo3 O2 Mo2 91.7(2) . .
Mn1 O2 Mo2 99.6(2) . .
Mn1 O2 Mo3 100.0(2) . .
C3 O2 Mo2 122.3(6) . .
C3 O2 Mo3 126.1(6) . .
C3 O2 Mn1 112.1(5) . .
Mo2 O7 Mo1 121.5(3) . .
Mo1 O1 Mo3 91.0(2) . 9_666
Mn1 O1 Mo3 100.3(3) . 9_666
Mn1 O1 Mo1 100.4(3) . .
C2 O1 Mo3 122.7(5) . 9_666
C2 O1 Mo1 123.3(6) . .
C2 O1 Mn1 114.1(6) . .
Mo1 O6 Mo3 118.3(4) . 9_666
C11 C12 C11 106.8(11) 11_667 16_657
C11 C12 C11 110.8(6) 6_554 16_657
C11 C12 C11 110.8(6) 11_667 6_554
C11 C12 C11 110.8(6) 11_667 .
C11 C12 C11 106.8(11) 6_554 .
C11 C12 C11 110.8(6) 16_657 .
C4 C1 C2 111.0(9) . .
C3 C1 C2 110.6(9) . .
C3 C1 C4 115.7(9) . .
N1A C1 C2 107.8(12) . .
N1A C1 C4 98.3(12) . .
N1A C1 C3 112.6(12) . .
N1B C1 C2 111.7(15) . .
N1B C1 C4 114.1(14) . .
N1B C1 C3 92.5(11) . .
O1 C2 C1 115.0(7) . .
O3 C4 C1 116.8(8) . .
O2 C3 C1 117.6(8) . .
C6A C9A C10A 119.6(13) . .
C10B C11 C12 118.4(10) . .
C8A C11 C12 121.3(13) . .
C8A C11 C10A 120.8(13) . .
C10A C11 C12 116.9(12) . .
C8B C11 C12 118.6(10) . .
C8B C11 C10B 113.5(11) . .
C9B C10B C11 121.4(12) . .
C6B C9B C10B 123.4(14) . .
C11 C8A C7A 120.9(18) . .
C8A C7A C6A 117.9(19) . .
C9A C6A C7A 121.3(13) . .
C9A C6A C5A 124.0(19) . .
C7A C6A C5A 114.3(19) . .
N1A C5A C6A 119(2) . .
C5A N1A C1 118(2) . .
C9A C10A C11 117.2(15) . .
C7B C8B C11 114(2) . .
C6B C7B C8B 132(3) . .
C9B C6B C5B 125.5(14) . .
C7B C6B C9B 109(2) . .
C7B C6B C5B 125.4(14) . .
N1B C5B C6B 108.9(18) . .
C5B N1B C1 100.0(19) . .

loop_
_geom_bond_atom_site_label_1
_geom_bond_atom_site_label_2
_geom_bond_distance
_geom_bond_site_symmetry_2
Mo2 O10 1.907(5) .
Mo2 O3 2.345(6) 9_666
Mo2 O2 2.339(6) .
Mo2 O7 1.913(5) .
Mo2 O8 1.730(7) .
Mo2 O9 1.706(7) .
Mo3 O10 1.932(6) .
Mo3 O2 2.324(6) .
Mo3 O1 2.343(6) 9_666
Mo3 O12 1.719(7) .
Mo3 O6 1.961(6) 9_666
Mo3 O11 1.713(7) .
Mo1 O3 2.307(6) 9_666
Mo1 O7 1.920(6) .
Mo1 O1 2.340(6) .
Mo1 O4 1.701(7) .
Mo1 O5 1.720(7) .
Mo1 O6 1.932(6) .
Mn1 O3 2.051(6) .
Mn1 O3 2.051(6) 9_666
Mn1 O2 2.034(6) .
Mn1 O2 2.034(6) 9_666
Mn1 O1 2.001(5) 9_666
Mn1 O1 2.001(5) .
O3 C4 1.430(11) .
O2 C3 1.425(11) .
O1 C2 1.437(13) .
C12 C11 1.525(13) 16_657
C12 C11 1.525(13) 11_667
C12 C11 1.525(13) 6_554
C12 C11 1.525(13) .
C1 C2 1.540(16) .
C1 C4 1.509(13) .
C1 C3 1.477(13) .
C1 N1A 1.460(16) .
C1 N1B 1.458(18) .
C9A C6A 1.398(14) .
C9A C10A 1.414(15) .
C11 C10B 1.432(13) .
C11 C8A 1.374(13) .
C11 C10A 1.422(14) .
C11 C8B 1.429(13) .
C10B C9B 1.391(14) .
C9B C6B 1.391(15) .
C8A C7A 1.393(15) .
C7A C6A 1.405(14) .
C6A C5A 1.514(18) .
C5A N1A 1.273(19) .
C8B C7B 1.420(14) .
C7B C6B 1.386(15) .
C6B C5B 1.544(19) .
C5B N1B 1.260(18) .

loop_
_platon_squeeze_void_nr
_platon_squeeze_void_average_x
_platon_squeeze_void_average_y
_platon_squeeze_void_average_z
_platon_squeeze_void_volume
_platon_squeeze_void_count_electrons
_platon_squeeze_void_content
1 -0.010 -0.004 0.467 13648 4083 ' '
